data_2231658
loop_
_publ_author_name
'Yu, Rui-Jin'
'Deng, Bin'

_publ_section_title
;
 Bis(cyanamide-\k<i>N</i>)[4-(1<i>H</i>-imidazol-1-yl)phenol-\k<i>N</i>^3^]bis(nitrato-\k<i>O</i>)copper(II)
;
_journal_coeditor_code PK2338
_journal_issue 9
_journal_name_full 'Acta Crystallographica Section E'
_journal_page_first m1253
_journal_paper_doi 10.1107/S1600536811032399
_journal_volume 67
_journal_year 2011
_chemical_formula_iupac '[Cu (N O3)2 (C9 H8 N2 O)2 (C H2 N2)2]'
_chemical_formula_moiety 'C20 H20 Cu N10 O8'
_chemical_formula_sum 'C20 H20 Cu N10 O8'
_chemical_formula_weight 592.00
_chemical_name_systematic
;
Bis(cyanamide-\k<i>N</i>)[4-(1<i>H</i>-imidazol-1-yl)phenol-
\k<i>N</i>^3^]bis(nitrato-\k<i>O</i>)copper(II)
;
_space_group_IT_number 2
_symmetry_cell_setting triclinic
_symmetry_space_group_name_Hall '-P 1'
_symmetry_space_group_name_H-M 'P -1'
_atom_sites_solution_hydrogens geom
_atom_sites_solution_primary direct
_atom_sites_solution_secondary difmap
_audit_creation_method SHELXL-97
_cell_angle_alpha 110.8080(10)
_cell_angle_beta 96.696(2)
_cell_angle_gamma 98.883(2)
_cell_formula_units_Z 1
_cell_length_a 8.2235(7)
_cell_length_b 8.7144(8)
_cell_length_c 9.4553(9)
_cell_measurement_reflns_used 2396
_cell_measurement_temperature 273(2)
_cell_measurement_theta_max 25.99
_cell_measurement_theta_min 2.35
_cell_volume 614.92(10)
_computing_cell_refinement 'SAINT-Plus (Bruker, 1999)'
_computing_data_collection 'SMART (Bruker, 1998)'
_computing_data_reduction 'SAINT-Plus (Bruker, 1999)'
_computing_molecular_graphics 'XP in SHELXTL (Sheldrick, 2008)'
_computing_publication_material 'SHELXTL (Sheldrick, 2008)'
_computing_structure_refinement 'SHELXL97 (Sheldrick, 2008)'
_computing_structure_solution 'SHELXS97 (Sheldrick, 2008)'
_diffrn_ambient_temperature 273(2)
_diffrn_measured_fraction_theta_full 0.989
_diffrn_measured_fraction_theta_max 0.989
_diffrn_measurement_device_type 'Bruker SMART CCD area-detector'
_diffrn_measurement_method '\f and \w'
_diffrn_radiation_monochromator graphite
_diffrn_radiation_source 'fine-focus sealed tube'
_diffrn_radiation_type MoK\a
_diffrn_radiation_wavelength 0.71073
_diffrn_reflns_av_R_equivalents 0.0157
_diffrn_reflns_av_sigmaI/netI 0.0256
_diffrn_reflns_limit_h_max 10
_diffrn_reflns_limit_h_min -9
_diffrn_reflns_limit_k_max 10
_diffrn_reflns_limit_k_min -10
_diffrn_reflns_limit_l_max 11
_diffrn_reflns_limit_l_min -11
_diffrn_reflns_number 4951
_diffrn_reflns_theta_full 25.99
_diffrn_reflns_theta_max 25.99
_diffrn_reflns_theta_min 2.35
_diffrn_standards_number 0
_exptl_absorpt_coefficient_mu 0.956
_exptl_absorpt_correction_T_max 0.847
_exptl_absorpt_correction_T_min 0.796
_exptl_absorpt_correction_type multi-scan
_exptl_absorpt_process_details '(SADABS; Sheldrick, 2002)'
_exptl_crystal_colour blue
_exptl_crystal_density_diffrn 1.599
_exptl_crystal_density_method 'not measured'
_exptl_crystal_description block
_exptl_crystal_F_000 303
_exptl_crystal_size_max 0.25
_exptl_crystal_size_mid 0.21
_exptl_crystal_size_min 0.18
_refine_diff_density_max 0.438
_refine_diff_density_min -0.180
_refine_ls_extinction_method none
_refine_ls_goodness_of_fit_ref 1.067
_refine_ls_hydrogen_treatment constr
_refine_ls_matrix_type full
_refine_ls_number_parameters 178
_refine_ls_number_reflns 2396
_refine_ls_number_restraints 0
_refine_ls_restrained_S_all 1.067
_refine_ls_R_factor_all 0.0439
_refine_ls_R_factor_gt 0.0409
_refine_ls_shift/su_max 0.000
_refine_ls_shift/su_mean 0.000
_refine_ls_structure_factor_coef Fsqd
_refine_ls_weighting_details 'calc w=1/[\s^2^(Fo^2^)+(0.0590P)^2^+0.2239P] where P=(Fo^2^+2Fc^2^)/3'
_refine_ls_weighting_scheme calc
_refine_ls_wR_factor_gt 0.1029
_refine_ls_wR_factor_ref 0.1049
_reflns_number_gt 2229
_reflns_number_total 2396
_reflns_threshold_expression I>2\s(I)
_cod_data_source_file pk2338.cif
_cod_data_source_block I
_cod_database_code 2231658
_cod_database_fobs_code 2231658

loop_
_symmetry_equiv_pos_as_xyz
'x, y, z'
'-x, -y, -z'

loop_
_atom_site_type_symbol
_atom_site_label
_atom_site_fract_x
_atom_site_fract_y
_atom_site_fract_z
_atom_site_U_iso_or_equiv
_atom_site_adp_type
_atom_site_calc_flag
_atom_site_refinement_flags
_atom_site_occupancy
_atom_site_symmetry_multiplicity
Cu Cu1 0.0000 0.5000 0.0000 0.03730(17) Uani d S 1 2
O O1 1.0200(2) 1.3124(2) 0.3638(2) 0.0522(5) Uani d . 1 1
H HO1 1.0559 1.3039 0.2822 0.078 Uiso d R 1 1
O O3 0.1612(2) 0.3321(3) 0.1247(2) 0.0588(5) Uani d . 1 1
O O4 0.3655(3) 0.4115(4) 0.3168(3) 0.0738(7) Uani d . 1 1
O O2 0.4149(3) 0.4075(3) 0.0983(2) 0.0598(5) Uani d . 1 1
N N1 -0.1364(3) 0.5376(3) 0.1629(3) 0.0465(5) Uani d . 1 1
N N2 -0.2913(3) 0.5888(3) 0.3748(3) 0.0516(6) Uani d . 1 1
H HN2B -0.3876 0.5230 0.3578 0.062 Uiso d R 1 1
H HN2A -0.2331 0.6083 0.4636 0.062 Uiso d R 1 1
N N3 0.1547(3) 0.7184(2) 0.1239(2) 0.0390(5) Uani d . 1 1
N N4 0.3757(2) 0.9254(2) 0.2240(2) 0.0389(5) Uani d . 1 1
N N5 0.3155(3) 0.3834(3) 0.1788(3) 0.0433(5) Uani d . 1 1
C C1 0.1064(3) 0.8598(3) 0.2122(3) 0.0473(6) Uani d . 1 1
H H1 -0.0025 0.8663 0.2274 0.057 Uiso calc R 1 1
C C2 0.2407(3) 0.9884(3) 0.2740(3) 0.0484(7) Uani d . 1 1
H H2 0.2417 1.0981 0.3378 0.058 Uiso calc R 1 1
C C3 0.3189(3) 0.7628(3) 0.1334(3) 0.0392(6) Uani d . 1 1
H H3 0.3853 0.6910 0.0841 0.047 Uiso calc R 1 1
C C4 0.5449(3) 1.0196(3) 0.2591(3) 0.0372(5) Uani d . 1 1
C C5 0.6081(3) 1.1383(3) 0.4066(3) 0.0459(6) Uani d . 1 1
H H5 0.5432 1.1533 0.4828 0.055 Uiso calc R 1 1
C C6 0.7685(3) 1.2339(3) 0.4393(3) 0.0460(6) Uani d . 1 1
H H6 0.8122 1.3130 0.5381 0.055 Uiso calc R 1 1
C C7 0.8639(3) 1.2124(3) 0.3258(3) 0.0393(6) Uani d . 1 1
C C8 0.8007(3) 1.0926(3) 0.1790(3) 0.0427(6) Uani d . 1 1
H H8 0.8656 1.0774 0.1028 0.051 Uiso calc R 1 1
C C9 0.6406(3) 0.9957(3) 0.1462(3) 0.0415(6) Uani d . 1 1
H H9 0.5980 0.9146 0.0481 0.050 Uiso calc R 1 1
C C10 -0.2100(3) 0.5568(3) 0.2602(3) 0.0387(6) Uani d . 1 1

loop_
_atom_site_aniso_label
_atom_site_aniso_U_11
_atom_site_aniso_U_22
_atom_site_aniso_U_33
_atom_site_aniso_U_12
_atom_site_aniso_U_13
_atom_site_aniso_U_23
Cu1 0.0265(2) 0.0408(3) 0.0357(3) -0.00682(16) 0.00593(17) 0.00971(18)
O1 0.0305(10) 0.0649(12) 0.0477(11) -0.0127(8) 0.0005(8) 0.0169(9)
O3 0.0357(11) 0.0773(14) 0.0555(12) -0.0089(9) 0.0010(9) 0.0269(10)
O4 0.0382(12) 0.125(2) 0.0533(13) -0.0089(12) 0.0036(10) 0.0399(13)
O2 0.0486(12) 0.0711(13) 0.0574(13) 0.0021(10) 0.0240(10) 0.0215(10)
N1 0.0330(12) 0.0554(13) 0.0397(12) -0.0069(10) 0.0084(10) 0.0108(10)
N2 0.0368(12) 0.0724(15) 0.0368(12) 0.0016(11) 0.0091(10) 0.0138(11)
N3 0.0290(11) 0.0387(11) 0.0431(12) -0.0023(8) 0.0051(9) 0.0127(9)
N4 0.0281(11) 0.0352(10) 0.0461(12) -0.0018(8) 0.0040(9) 0.0111(9)
N5 0.0352(12) 0.0428(11) 0.0474(13) 0.0025(9) 0.0101(10) 0.0132(10)
C1 0.0298(13) 0.0472(14) 0.0621(17) 0.0050(11) 0.0115(12) 0.0176(13)
C2 0.0367(14) 0.0362(13) 0.0633(18) 0.0045(10) 0.0115(13) 0.0090(12)
C3 0.0291(12) 0.0369(12) 0.0439(14) -0.0008(10) 0.0059(10) 0.0098(10)
C4 0.0279(12) 0.0341(11) 0.0448(14) -0.0013(9) 0.0027(10) 0.0139(10)
C5 0.0369(14) 0.0490(14) 0.0430(14) -0.0049(11) 0.0085(11) 0.0125(11)
C6 0.0392(14) 0.0472(14) 0.0378(14) -0.0070(11) 0.0001(11) 0.0086(11)
C7 0.0279(12) 0.0402(12) 0.0461(14) -0.0017(10) 0.0002(10) 0.0175(11)
C8 0.0338(13) 0.0488(14) 0.0415(14) 0.0039(11) 0.0086(11) 0.0139(11)
C9 0.0342(13) 0.0382(12) 0.0405(14) -0.0001(10) -0.0006(11) 0.0069(10)
C10 0.0281(12) 0.0408(13) 0.0386(14) -0.0028(10) -0.0008(11) 0.0114(10)

loop_
_atom_type_symbol
_atom_type_description
_atom_type_scat_dispersion_real
_atom_type_scat_dispersion_imag
_atom_type_scat_source
C C 0.0033 0.0016 'International Tables Vol C Tables 4.2.6.8 and 6.1.1.4'
H H 0.0000 0.0000 'International Tables Vol C Tables 4.2.6.8 and 6.1.1.4'
Cu Cu 0.3201 1.2651 'International Tables Vol C Tables 4.2.6.8 and 6.1.1.4'
N N 0.0061 0.0033 'International Tables Vol C Tables 4.2.6.8 and 6.1.1.4'
O O 0.0106 0.0060 'International Tables Vol C Tables 4.2.6.8 and 6.1.1.4'

loop_
_geom_angle_atom_site_label_1
_geom_angle_atom_site_label_2
_geom_angle_atom_site_label_3
_geom_angle_site_symmetry_1
_geom_angle_site_symmetry_3
_geom_angle
N1 Cu1 N1 . 2_565 180.00(14)
N1 Cu1 N3 . . 89.82(9)
N1 Cu1 N3 2_565 . 90.18(8)
N1 Cu1 N3 . 2_565 90.18(9)
N1 Cu1 N3 2_565 2_565 89.82(8)
N3 Cu1 N3 . 2_565 180.0
C7 O1 HO1 . . 108.5
C10 N1 Cu1 . . 177.0(2)
C10 N2 HN2B . . 116.0
C10 N2 HN2A . . 115.8
HN2B N2 HN2A . . 112.2
C3 N3 C1 . . 106.0(2)
C3 N3 Cu1 . . 129.22(18)
C1 N3 Cu1 . . 124.71(17)
C3 N4 C2 . . 107.3(2)
C3 N4 C4 . . 127.0(2)
C2 N4 C4 . . 125.7(2)
O2 N5 O4 . . 120.4(2)
O2 N5 O3 . . 120.9(2)
O4 N5 O3 . . 118.8(2)
C2 C1 N3 . . 109.6(2)
C2 C1 H1 . . 125.2
N3 C1 H1 . . 125.2
C1 C2 N4 . . 106.5(2)
C1 C2 H2 . . 126.8
N4 C2 H2 . . 126.8
N3 C3 N4 . . 110.7(2)
N3 C3 H3 . . 124.7
N4 C3 H3 . . 124.7
C9 C4 C5 . . 120.6(2)
C9 C4 N4 . . 120.2(2)
C5 C4 N4 . . 119.1(2)
C6 C5 C4 . . 119.4(3)
C6 C5 H5 . . 120.3
C4 C5 H5 . . 120.3
C7 C6 C5 . . 120.2(2)
C7 C6 H6 . . 119.9
C5 C6 H6 . . 119.9
O1 C7 C6 . . 117.7(2)
O1 C7 C8 . . 122.1(2)
C6 C7 C8 . . 120.2(2)
C9 C8 C7 . . 119.7(2)
C9 C8 H8 . . 120.1
C7 C8 H8 . . 120.1
C4 C9 C8 . . 119.8(2)
C4 C9 H9 . . 120.1
C8 C9 H9 . . 120.1
N1 C10 N2 . . 176.6(3)

loop_
_geom_bond_atom_site_label_1
_geom_bond_atom_site_label_2
_geom_bond_site_symmetry_2
_geom_bond_distance
Cu1 N1 . 1.974(2)
Cu1 N1 2_565 1.974(2)
Cu1 N3 . 1.9837(19)
Cu1 N3 2_565 1.9837(19)
O1 C7 . 1.365(3)
O1 HO1 . 0.8409
O3 N5 . 1.259(3)
O4 N5 . 1.244(3)
O2 N5 . 1.224(3)
N1 C10 . 1.136(3)
N2 C10 . 1.308(3)
N2 HN2B . 0.8638
N2 HN2A . 0.8613
N3 C3 . 1.329(3)
N3 C1 . 1.368(3)
N4 C3 . 1.342(3)
N4 C2 . 1.372(3)
N4 C4 . 1.438(3)
C1 C2 . 1.349(4)
C1 H1 . 0.9300
C2 H2 . 0.9300
C3 H3 . 0.9300
C4 C9 . 1.375(4)
C4 C5 . 1.388(4)
C5 C6 . 1.383(4)
C5 H5 . 0.9300
C6 C7 . 1.378(4)
C6 H6 . 0.9300
C7 C8 . 1.386(4)
C8 C9 . 1.385(3)
C8 H8 . 0.9300
C9 H9 . 0.9300

loop_
_geom_hbond_atom_site_label_D
_geom_hbond_atom_site_label_H
_geom_hbond_atom_site_label_A
_geom_hbond_site_symmetry_A
_geom_hbond_distance_DH
_geom_hbond_distance_HA
_geom_hbond_distance_DA
_geom_hbond_angle_DHA
O1 HO1 O3 1_665 0.84 1.88 2.704(3) 167.8
O1 HO1 O4 1_665 0.84 2.51 2.970(3) 115.2
O1 HO1 N5 1_665 0.84 2.55 3.262(3) 143.1
N2 HN2B O4 1_455 0.86 2.04 2.888(3) 167.7
N2 HN2B O2 1_455 0.86 2.55 3.096(3) 122.3
N2 HN2B N5 1_455 0.86 2.64 3.399(3) 147.5
N2 HN2A O1 2_676 0.86 2.09 2.904(3) 157.3
N2 HN2A O4 2_566 0.86 2.50 3.049(3) 122.3
